data_2014310
loop_
_publ_author_name
'Fen Sun'
'Yan-Tuan Li'
'Zhi-Yong Wu'
'Da-Qi Wang'
'Jian-Min Dou'

_publ_section_title
;Tetrapiperidinium
 di-\m-methoxy-di-\m~5~-oxo-tetra-\m~3~-oxo-dodeca-\m~2~-oxo-octaoxodecavanadate
;
_journal_coeditor_code BG1023
_journal_issue 2
_journal_name_full 'Acta Crystallographica Section C'
_journal_page_first m60
_journal_page_last m62
_journal_paper_doi 10.1107/S0108270105042241
_journal_volume 62
_journal_year 2006
_chemical_formula_iupac '(C5 H12 N)4 [V10 (C1 H3 O1)2 O26]'
_chemical_formula_moiety '4C5 H12 N + , V10 O28 C2 H6 -'
_chemical_formula_sum 'C22 H54 N4 O28 V10'
_chemical_formula_weight 1332.09
_chemical_name_systematic
;Tetrapiperidinium
di-\m-methoxy-di-\m~5~-oxo-tetra-\m~3~-oxo-dodeca-\m~2~-oxo-octaoxodecavanadate
;
_space_group_IT_number 14
_symmetry_cell_setting monoclinic
_symmetry_space_group_name_Hall '-P 2yn'
_symmetry_space_group_name_H-M 'P 1 21/n 1'
_atom_sites_solution_hydrogens geom
_atom_sites_solution_primary direct
_atom_sites_solution_secondary difmap
_cell_angle_alpha 90.00
_cell_angle_beta 90.58(3)
_cell_angle_gamma 90.00
_cell_formula_units_Z 2
_cell_length_a 10.546(2)
_cell_length_b 12.950(3)
_cell_length_c 16.033(3)
_cell_measurement_reflns_used 5269
_cell_measurement_temperature 296(2)
_cell_measurement_theta_max 23.257
_cell_measurement_theta_min 2.301
_cell_volume 2189.5(8)
_computing_cell_refinement 'SAINT (Bruker, 2002)'
_computing_data_collection 'SMART (Bruker, 2002)'
_computing_data_reduction SAINT
_computing_molecular_graphics 'XP (Siemens, 1994))'
_computing_publication_material 'WINGX (Farrugia, 1999)'
_computing_structure_refinement 'SHELXL97 (Sheldrick, 1997)'
_computing_structure_solution 'SHELXS97 (Sheldrick, 1997)'
_diffrn_ambient_temperature 296(2)
_diffrn_measured_fraction_theta_full 0.997
_diffrn_measured_fraction_theta_max 0.997
_diffrn_measurement_device_type 'Bruker APEX area-detector'
_diffrn_measurement_method '\f and \w'
_diffrn_radiation_monochromator graphite
_diffrn_radiation_source 'fine-focus sealed tube'
_diffrn_radiation_type MoK\a
_diffrn_radiation_wavelength 0.71073
_diffrn_reflns_av_R_equivalents 0.0208
_diffrn_reflns_av_sigmaI/netI 0.0226
_diffrn_reflns_limit_h_max 12
_diffrn_reflns_limit_h_min -12
_diffrn_reflns_limit_k_max 15
_diffrn_reflns_limit_k_min -10
_diffrn_reflns_limit_l_max 19
_diffrn_reflns_limit_l_min -19
_diffrn_reflns_number 11580
_diffrn_reflns_theta_full 25.24
_diffrn_reflns_theta_max 25.24
_diffrn_reflns_theta_min 2.02
_diffrn_standards_decay_% 0
_diffrn_standards_interval_time 0
_diffrn_standards_number 0
_exptl_absorpt_coefficient_mu 2.126
_exptl_absorpt_correction_T_max 0.7340
_exptl_absorpt_correction_T_min 0.6390
_exptl_absorpt_correction_type multi-scan
_exptl_absorpt_process_details 'SADABS (Sheldrick, 2003)'
_exptl_crystal_colour orange
_exptl_crystal_density_diffrn 2.021
_exptl_crystal_density_method 'not measured'
_exptl_crystal_description block
_exptl_crystal_F_000 1336
_exptl_crystal_size_max 0.22
_exptl_crystal_size_mid 0.18
_exptl_crystal_size_min 0.14
_refine_diff_density_max 0.726
_refine_diff_density_min -0.450
_refine_ls_extinction_method none
_refine_ls_goodness_of_fit_ref 1.015
_refine_ls_hydrogen_treatment constr
_refine_ls_matrix_type full
_refine_ls_number_parameters 290
_refine_ls_number_reflns 3957
_refine_ls_number_restraints 0
_refine_ls_restrained_S_all 1.015
_refine_ls_R_factor_all 0.0417
_refine_ls_R_factor_gt 0.0310
_refine_ls_shift/su_max 0.001
_refine_ls_shift/su_mean 0.000
_refine_ls_structure_factor_coef Fsqd
_refine_ls_weighting_details 'calc w = 1/[\s^2^(Fo^2^)+(0.0502P)^2^+2.2417P] where P=(Fo^2^+2Fc^2^)/3'
_refine_ls_weighting_scheme calc
_refine_ls_wR_factor_gt 0.0854
_refine_ls_wR_factor_ref 0.0929
_reflns_number_gt 3226
_reflns_number_total 3957
_reflns_threshold_expression I>2\s(I)
_cod_data_source_file bg1023.cif
_cod_data_source_block I
_cod_depositor_comments
;
The following automatic conversions were performed:
'_symmetry_cell_setting' value 'Monoclinic' changed to 'monoclinic'
according to '/home/saulius/struct/CIF-dictionaries/cif_core.dic'
dictionary named 'cif_core.dic' version 2.4.1 from 2010-06-29.

Automatic conversion script
Id: cif_fix_enum 1527 2010-12-29 10:47:43Z saulius 

The following automatic conversions were performed:

'_symmetry_cell_setting' value 'Monoclinic' changed to 'monoclinic'
according to /home/saulius/struct/CIF-dictionaries/cif_core.dic
dictionary named 'cif_core.dic' version 2.4.1 from 2010-06-29.

Automatic conversion script
Id: cif_fix_values 1715 2011-07-08 13:25:40Z adriana 
;
_cod_original_sg_symbol_H-M 'P 21/n'
_cod_database_code 2014310
_cod_database_fobs_code 2014310

loop_
_symmetry_equiv_pos_as_xyz
'x, y, z'
'-x+1/2, y+1/2, -z+1/2'
'-x, -y, -z'
'x-1/2, -y-1/2, z-1/2'

loop_
_atom_site_label
_atom_site_fract_x
_atom_site_fract_y
_atom_site_fract_z
_atom_site_U_iso_or_equiv
_atom_site_adp_type
_atom_site_calc_flag
_atom_site_refinement_flags
_atom_site_occupancy
_atom_site_disorder_assembly
_atom_site_disorder_group
_atom_site_type_symbol
V1 0.55955(5) 0.16947(4) 0.34238(3) 0.03288(15) Uani d . 1 . . V
V2 0.29905(5) 0.05938(4) 0.40506(3) 0.03148(15) Uani d . 1 . . V
V3 0.48827(6) -0.04982(4) 0.28905(3) 0.03491(16) Uani d . 1 . . V
V4 0.71648(5) -0.01575(4) 0.40962(3) 0.03057(15) Uani d . 1 . . V
V5 0.53063(5) 0.12000(4) 0.52507(3) 0.02620(14) Uani d . 1 . . V
O1 0.5892(2) 0.27549(19) 0.29517(15) 0.0455(6) Uani d . 1 . . O
O2 0.1520(2) 0.0890(2) 0.40532(15) 0.0469(6) Uani d . 1 . . O
O3 0.4734(3) -0.1153(2) 0.20495(14) 0.0503(7) Uani d . 1 . . O
O4 0.8654(2) -0.0404(2) 0.41318(15) 0.0454(6) Uani d . 1 . . O
O5 0.5439(2) 0.16155(17) 0.62463(13) 0.0343(5) Uani d . 1 . . O
O6 0.3717(2) 0.18438(17) 0.35708(13) 0.0354(5) Uani d . 1 . . O
O7 0.5255(2) 0.08004(18) 0.25617(13) 0.0358(5) Uani d . 1 . . O
O8 0.71665(19) 0.11729(17) 0.36063(13) 0.0333(5) Uani d . 1 . . O
O9 0.5617(2) 0.22085(16) 0.46216(13) 0.0341(5) Uani d . 1 . . O
O10 0.3178(2) -0.01297(19) 0.31346(13) 0.0381(5) Uani d . 1 . . O
O11 0.6598(2) -0.07721(17) 0.31687(13) 0.0350(5) Uani d . 1 . . O
O12 0.70014(19) 0.05908(16) 0.52069(13) 0.0291(5) Uani d . 1 . . O
O13 0.35043(19) 0.12186(16) 0.51800(13) 0.0289(5) Uani d . 1 . . O
O14 0.50738(18) 0.02909(15) 0.41969(12) 0.0259(4) Uani d . 1 . . O
C1 0.3118(5) 0.2851(4) 0.3693(3) 0.0753(14) Uani d . 1 . . C
H1A 0.2213 0.2772 0.3681 0.113 Uiso calc R 1 . . H
H1B 0.3370 0.3311 0.3255 0.113 Uiso calc R 1 . . H
H1C 0.3379 0.3130 0.4222 0.113 Uiso calc R 1 . . H
N1 0.9223(3) 0.1709(3) 0.5428(2) 0.0550(9) Uani d . 1 . . N
H1D 0.9806 0.1201 0.5440 0.066 Uiso calc R 1 . . H
H1E 0.8481 0.1432 0.5259 0.066 Uiso calc R 1 . . H
C2 0.9617(4) 0.2507(4) 0.4821(3) 0.0681(13) Uani d . 1 . . C
H2A 0.9626 0.2209 0.4266 0.082 Uiso calc R 1 . . H
H2B 1.0471 0.2735 0.4956 0.082 Uiso calc R 1 . . H
C3 0.8744(5) 0.3413(4) 0.4826(3) 0.0674(12) Uani d . 1 . . C
H3A 0.7912 0.3200 0.4628 0.081 Uiso calc R 1 . . H
H3B 0.9059 0.3937 0.4449 0.081 Uiso calc R 1 . . H
C4 0.8631(5) 0.3867(3) 0.5695(3) 0.0652(12) Uani d . 1 . . C
H4A 0.9445 0.4141 0.5875 0.078 Uiso calc R 1 . . H
H4B 0.8022 0.4428 0.5688 0.078 Uiso calc R 1 . . H
C5 0.8209(4) 0.3045(4) 0.6289(3) 0.0640(12) Uani d . 1 . . C
H5A 0.8179 0.3331 0.6847 0.077 Uiso calc R 1 . . H
H5B 0.7359 0.2824 0.6136 0.077 Uiso calc R 1 . . H
C6 0.9075(4) 0.2132(4) 0.6287(3) 0.0656(13) Uani d . 1 . . C
H6A 0.9899 0.2334 0.6506 0.079 Uiso calc R 1 . . H
H6B 0.8736 0.1600 0.6648 0.079 Uiso calc R 1 . . H
N2 0.8609(3) 0.1875(2) 0.2268(2) 0.0506(8) Uani d . 1 . . N
H2C 0.8684 0.2557 0.2364 0.061 Uiso calc R 1 . . H
H2D 0.8126 0.1608 0.2674 0.061 Uiso calc R 1 . . H
C7 0.9880(4) 0.1401(4) 0.2321(3) 0.0593(11) Uani d . 1 . . C
H7A 1.0451 0.1770 0.1955 0.071 Uiso calc R 1 . . H
H7B 1.0204 0.1464 0.2887 0.071 Uiso calc R 1 . . H
C8 0.9851(5) 0.0301(4) 0.2082(3) 0.0753(14) Uani d . 1 . . C
H8A 0.9371 -0.0084 0.2491 0.090 Uiso calc R 1 . . H
H8B 1.0710 0.0031 0.2082 0.090 Uiso calc R 1 . . H
C9 0.9248(6) 0.0149(4) 0.1214(3) 0.0876(17) Uani d . 1 . . C
H9A 0.9754 0.0491 0.0795 0.105 Uiso calc R 1 . . H
H9B 0.9206 -0.0581 0.1080 0.105 Uiso calc R 1 . . H
C10 0.7934(5) 0.0603(4) 0.1226(3) 0.0785(15) Uani d . 1 . . C
H10A 0.7545 0.0524 0.0679 0.094 Uiso calc R 1 . . H
H10B 0.7423 0.0226 0.1623 0.094 Uiso calc R 1 . . H
C11 0.7948(4) 0.1724(3) 0.1457(3) 0.0602(11) Uani d . 1 . . C
H11A 0.8375 0.2117 0.1028 0.072 Uiso calc R 1 . . H
H11B 0.7084 0.1976 0.1495 0.072 Uiso calc R 1 . . H

loop_
_atom_site_aniso_label
_atom_site_aniso_U_11
_atom_site_aniso_U_22
_atom_site_aniso_U_33
_atom_site_aniso_U_12
_atom_site_aniso_U_13
_atom_site_aniso_U_23
V1 0.0343(3) 0.0323(3) 0.0321(3) 0.0013(2) 0.0042(2) 0.0060(2)
V2 0.0240(3) 0.0392(3) 0.0311(3) 0.0025(2) -0.0030(2) 0.0046(2)
V3 0.0400(3) 0.0383(3) 0.0263(3) -0.0009(3) -0.0003(2) -0.0031(2)
V4 0.0235(3) 0.0373(3) 0.0310(3) 0.0028(2) 0.0041(2) 0.0030(2)
V5 0.0262(3) 0.0250(3) 0.0274(3) -0.0012(2) 0.0007(2) -0.0020(2)
O1 0.0525(15) 0.0389(14) 0.0451(14) -0.0004(12) 0.0047(11) 0.0105(11)
O2 0.0271(12) 0.0667(17) 0.0466(14) 0.0085(12) -0.0058(10) 0.0084(13)
O3 0.0632(17) 0.0550(16) 0.0328(13) -0.0058(13) -0.0003(12) -0.0105(12)
O4 0.0258(12) 0.0628(17) 0.0476(14) 0.0078(11) 0.0059(10) 0.0110(12)
O5 0.0385(13) 0.0313(12) 0.0329(12) -0.0032(10) -0.0011(9) -0.0045(10)
O6 0.0348(12) 0.0352(12) 0.0363(12) 0.0074(10) 0.0006(9) 0.0092(10)
O7 0.0372(13) 0.0424(13) 0.0279(11) 0.0016(10) -0.0002(9) 0.0061(10)
O8 0.0276(11) 0.0378(13) 0.0345(12) -0.0033(9) 0.0047(9) 0.0054(10)
O9 0.0383(13) 0.0277(12) 0.0365(12) -0.0037(10) 0.0030(9) 0.0008(9)
O10 0.0328(12) 0.0499(14) 0.0314(12) -0.0056(11) -0.0062(9) 0.0008(10)
O11 0.0370(13) 0.0385(13) 0.0297(11) 0.0051(10) 0.0063(9) -0.0007(10)
O12 0.0226(10) 0.0328(12) 0.0318(11) -0.0036(9) -0.0026(8) 0.0020(9)
O13 0.0263(11) 0.0293(11) 0.0311(11) 0.0045(9) 0.0020(8) 0.0006(9)
O14 0.0231(10) 0.0297(11) 0.0249(10) -0.0006(9) 0.0000(8) 0.0011(9)
C1 0.067(3) 0.067(3) 0.092(4) 0.010(2) 0.015(3) 0.013(3)
N1 0.0315(16) 0.050(2) 0.084(2) 0.0024(14) -0.0167(16) -0.0081(18)
C2 0.056(3) 0.084(3) 0.064(3) -0.004(2) 0.018(2) -0.013(3)
C3 0.081(3) 0.065(3) 0.056(3) 0.008(2) 0.006(2) 0.009(2)
C4 0.074(3) 0.049(3) 0.072(3) 0.004(2) 0.005(2) -0.007(2)
C5 0.053(3) 0.088(3) 0.051(2) -0.021(2) 0.0053(19) -0.025(2)
C6 0.064(3) 0.072(3) 0.060(3) -0.020(2) -0.021(2) 0.011(2)
N2 0.0508(19) 0.0467(19) 0.0547(19) -0.0080(15) 0.0131(15) 0.0082(15)
C7 0.055(3) 0.067(3) 0.056(2) 0.003(2) 0.0013(19) 0.013(2)
C8 0.087(4) 0.061(3) 0.079(3) 0.017(3) 0.007(3) 0.016(3)
C9 0.131(5) 0.053(3) 0.080(4) 0.008(3) 0.021(3) -0.009(3)
C10 0.092(4) 0.075(3) 0.069(3) -0.027(3) -0.011(3) 0.001(3)
C11 0.052(2) 0.067(3) 0.061(3) -0.003(2) -0.001(2) 0.014(2)

loop_
_atom_type_symbol
_atom_type_description
_atom_type_scat_dispersion_real
_atom_type_scat_dispersion_imag
_atom_type_scat_source
C C 0.0033 0.0016 'International Tables Vol C Tables 4.2.6.8 and 6.1.1.4'
H H 0.0000 0.0000 'International Tables Vol C Tables 4.2.6.8 and 6.1.1.4'
N N 0.0061 0.0033 'International Tables Vol C Tables 4.2.6.8 and 6.1.1.4'
O O 0.0106 0.0060 'International Tables Vol C Tables 4.2.6.8 and 6.1.1.4'
V V 0.3005 0.5294 'International Tables Vol C Tables 4.2.6.8 and 6.1.1.4'

loop_
_geom_angle_atom_site_label_1
_geom_angle_atom_site_label_2
_geom_angle_atom_site_label_3
_geom_angle_site_symmetry_1
_geom_angle_site_symmetry_3
_geom_angle
_geom_angle_publ_flag
O1 V1 O8 . . 102.36(12) ?
O1 V1 O7 . . 102.87(12) ?
O8 V1 O7 . . 93.33(10) ?
O1 V1 O6 . . 99.82(11) ?
O8 V1 O6 . . 156.91(9) ?
O7 V1 O6 . . 87.89(10) ?
O1 V1 O9 . . 99.54(11) ?
O8 V1 O9 . . 88.16(10) ?
O7 V1 O9 . . 156.66(10) ?
O6 V1 O9 . . 81.90(10) ?
O1 V1 O14 . . 174.02(11) ?
O8 V1 O14 . . 80.76(8) ?
O7 V1 O14 . . 81.91(9) ?
O6 V1 O14 . . 76.58(8) ?
O9 V1 O14 . . 75.33(8) ?
O1 V1 V5 . . 131.58(9) ?
O8 V1 V5 . . 82.24(7) ?
O7 V1 V5 . . 125.18(7) ?
O6 V1 V5 . . 78.27(7) ?
O9 V1 V5 . . 32.04(6) ?
O14 V1 V5 . . 43.34(5) ?
O1 V1 V3 . . 135.51(10) ?
O8 V1 V3 . . 85.44(7) ?
O7 V1 V3 . . 32.63(7) ?
O6 V1 V3 . . 83.22(7) ?
O9 V1 V3 . . 124.66(6) ?
O14 V1 V3 . . 49.37(5) ?
V5 V1 V3 . . 92.71(2) ?
O1 V1 V4 . . 136.23(10) ?
O8 V1 V4 . . 33.99(7) ?
O7 V1 V4 . . 82.74(7) ?
O6 V1 V4 . . 123.89(6) ?
O9 V1 V4 . . 85.63(7) ?
O14 V1 V4 . . 47.36(5) ?
V5 V1 V4 . . 63.71(2) ?
V3 V1 V4 . . 60.51(2) ?
O2 V2 O10 . . 104.37(12) ?
O2 V2 O12 . 3_656 100.75(11) ?
O10 V2 O12 . 3_656 95.25(10) ?
O2 V2 O6 . . 100.76(12) ?
O10 V2 O6 . . 93.72(10) ?
O12 V2 O6 3_656 . 153.81(9) ?
O2 V2 O13 . . 98.67(11) ?
O10 V2 O13 . . 156.68(10) ?
O12 V2 O13 3_656 . 76.75(9) ?
O6 V2 O13 . . 85.39(9) ?
O2 V2 O14 . . 172.79(11) ?
O10 V2 O14 . . 82.84(9) ?
O12 V2 O14 3_656 . 78.42(8) ?
O6 V2 O14 . . 78.35(8) ?
O13 V2 O14 . . 74.14(8) ?
O2 V2 V4 . 3_656 88.87(9) ?
O10 V2 V4 . 3_656 136.78(8) ?
O12 V2 V4 3_656 3_656 41.55(6) ?
O6 V2 V4 . 3_656 124.49(7) ?
O13 V2 V4 . 3_656 39.14(6) ?
O14 V2 V4 . 3_656 85.84(6) ?
O2 V2 V3 . . 138.21(10) ?
O10 V2 V3 . . 34.06(7) ?
O12 V2 V3 3_656 . 90.49(7) ?
O6 V2 V3 . . 83.31(7) ?
O13 V2 V3 . . 123.12(6) ?
O14 V2 V3 . . 48.97(5) ?
V4 V2 V3 3_656 . 123.19(3) ?
O3 V3 O7 . . 105.52(12) ?
O3 V3 O11 . . 100.65(12) ?
O7 V3 O11 . . 91.91(10) ?
O3 V3 O10 . . 102.78(12) ?
O7 V3 O10 . . 92.00(10) ?
O11 V3 O10 . . 154.25(10) ?
O3 V3 O5 . 3_656 100.41(11) ?
O7 V3 O5 . 3_656 154.07(9) ?
O11 V3 O5 . 3_656 82.64(10) ?
O10 V3 O5 . 3_656 82.77(10) ?
O3 V3 O14 . . 173.80(11) ?
O7 V3 O14 . . 80.65(9) ?
O11 V3 O14 . . 78.30(8) ?
O10 V3 O14 . . 77.25(9) ?
O5 V3 O14 3_656 . 73.42(8) ?
O3 V3 V1 . . 138.61(10) ?
O7 V3 V1 . . 33.23(7) ?
O11 V3 V1 . . 82.90(7) ?
O10 V3 V1 . . 86.54(7) ?
O5 V3 V1 3_656 . 120.86(6) ?
O14 V3 V1 . . 47.52(5) ?
O3 V3 V2 . . 133.85(10) ?
O7 V3 V2 . . 83.86(7) ?
O11 V3 V2 . . 124.51(7) ?
O10 V3 V2 . . 31.07(7) ?
O5 V3 V2 3_656 . 78.61(7) ?
O14 V3 V2 . . 46.35(5) ?
V1 V3 V2 . . 64.17(2) ?
O3 V3 V4 . . 132.03(10) ?
O7 V3 V4 . . 83.11(7) ?
O11 V3 V4 . . 31.39(7) ?
O10 V3 V4 . . 124.34(7) ?
O5 V3 V4 3_656 . 79.09(6) ?
O14 V3 V4 . . 47.18(5) ?
V1 V3 V4 . . 60.449(19) ?
V2 V3 V4 . . 93.53(2) ?
O4 V4 O11 . . 105.11(12) ?
O4 V4 O8 . . 100.99(11) ?
O11 V4 O8 . . 93.54(10) ?
O4 V4 O13 . 3_656 101.56(11) ?
O11 V4 O13 . 3_656 93.56(10) ?
O8 V4 O13 . 3_656 153.66(9) ?
O4 V4 O12 . . 98.91(11) ?
O11 V4 O12 . . 155.59(9) ?
O8 V4 O12 . . 85.99(9) ?
O13 V4 O12 3_656 . 77.24(9) ?
O4 V4 O14 . . 173.09(11) ?
O11 V4 O14 . . 81.79(9) ?
O8 V4 O14 . . 78.65(8) ?
O13 V4 O14 3_656 . 77.32(8) ?
O12 V4 O14 . . 74.18(8) ?
O4 V4 V2 . 3_656 89.46(9) ?
O11 V4 V2 . 3_656 135.49(8) ?
O8 V4 V2 . 3_656 125.21(7) ?
O13 V4 V2 3_656 3_656 41.97(6) ?
O12 V4 V2 . 3_656 39.23(6) ?
O14 V4 V2 . 3_656 85.21(6) ?
O4 V4 V1 . . 133.26(9) ?
O11 V4 V1 . . 83.24(8) ?
O8 V4 V1 . . 32.31(6) ?
O13 V4 V1 3_656 . 124.11(6) ?
O12 V4 V1 . . 83.47(6) ?
O14 V4 V1 . . 46.91(5) ?
V2 V4 V1 3_656 . 116.81(3) ?
O4 V4 V3 . . 138.36(10) ?
O11 V4 V3 . . 33.53(7) ?
O8 V4 V3 . . 82.81(7) ?
O13 V4 V3 3_656 . 89.28(7) ?
O12 V4 V3 . . 122.72(6) ?
O14 V4 V3 . . 48.54(5) ?
V2 V4 V3 3_656 . 122.35(3) ?
V1 V4 V3 . . 59.04(2) ?
O9 V5 O5 . . 107.71(11) ?
O9 V5 O13 . . 98.90(10) ?
O5 V5 O13 . . 97.20(10) ?
O9 V5 O12 . . 96.19(10) ?
O5 V5 O12 . . 95.48(10) ?
O13 V5 O12 . . 156.29(9) ?
O9 V5 O14 . . 88.53(9) ?
O5 V5 O14 . . 163.69(10) ?
O13 V5 O14 . . 81.30(9) ?
O12 V5 O14 . . 80.92(8) ?
O9 V5 O14 . 3_656 167.20(9) ?
O5 V5 O14 . 3_656 84.91(9) ?
O13 V5 O14 . 3_656 81.18(8) ?
O12 V5 O14 . 3_656 80.09(8) ?
O14 V5 O14 . 3_656 78.81(8) ?
O9 V5 V1 . . 39.81(7) ?
O5 V5 V1 . . 147.33(8) ?
O13 V5 V1 . . 92.88(7) ?
O12 V5 V1 . . 87.10(7) ?
O14 V5 V1 . . 48.79(6) ?
O14 V5 V1 3_656 . 127.44(6) ?
V5 O5 V3 . 3_656 113.82(11) ?
C1 O6 V1 . . 122.0(2) y
C1 O6 V2 . . 121.0(2) y
V2 O6 V1 . . 111.01(10) ?
V3 O7 V1 . . 114.14(11) ?
V1 O8 V4 . . 113.70(11) ?
V5 O9 V1 . . 108.15(11) ?
V2 O10 V3 . . 114.87(12) ?
V4 O11 V3 . . 115.08(11) ?
V2 O12 V5 3_656 . 107.16(10) ?
V2 O12 V4 3_656 . 99.22(9) ?
V5 O12 V4 . . 107.99(10) ?
V5 O13 V4 . 3_656 108.97(10) ?
V5 O13 V2 . . 107.60(10) ?
V4 O13 V2 3_656 . 98.89(9) ?
V5 O14 V5 . 3_656 101.19(8) ?
V5 O14 V2 . . 95.38(8) ?
V5 O14 V2 3_656 . 90.78(7) ?
V5 O14 V1 . . 87.88(8) ?
V5 O14 V1 3_656 . 169.99(10) ?
V2 O14 V1 . . 92.61(7) ?
V5 O14 V4 . . 95.48(8) ?
V5 O14 V4 3_656 . 89.14(7) ?
V2 O14 V4 . . 168.95(10) ?
V1 O14 V4 . . 85.74(7) ?
V5 O14 V3 . . 170.98(10) ?
V5 O14 V3 3_656 . 87.83(7) ?
V2 O14 V3 . . 84.68(7) ?
V1 O14 V3 . . 83.11(7) ?
V4 O14 V3 . . 84.28(7) ?
O6 C1 H1A . . 109.5 ?
O6 C1 H1B . . 109.5 ?
H1A C1 H1B . . 109.5 ?
O6 C1 H1C . . 109.5 ?
H1A C1 H1C . . 109.5 ?
H1B C1 H1C . . 109.5 ?
C2 N1 C6 . . 112.5(3) ?
C2 N1 H1D . . 109.1 ?
C6 N1 H1D . . 109.1 ?
C2 N1 H1E . . 109.1 ?
C6 N1 H1E . . 109.1 ?
H1D N1 H1E . . 107.8 ?
N1 C2 C3 . . 111.5(3) ?
N1 C2 H2A . . 109.3 ?
C3 C2 H2A . . 109.3 ?
N1 C2 H2B . . 109.3 ?
C3 C2 H2B . . 109.3 ?
H2A C2 H2B . . 108.0 ?
C2 C3 C4 . . 111.4(4) ?
C2 C3 H3A . . 109.4 ?
C4 C3 H3A . . 109.4 ?
C2 C3 H3B . . 109.4 ?
C4 C3 H3B . . 109.4 ?
H3A C3 H3B . . 108.0 ?
C5 C4 C3 . . 109.6(4) ?
C5 C4 H4A . . 109.8 ?
C3 C4 H4A . . 109.8 ?
C5 C4 H4B . . 109.8 ?
C3 C4 H4B . . 109.8 ?
H4A C4 H4B . . 108.2 ?
C6 C5 C4 . . 112.0(4) ?
C6 C5 H5A . . 109.2 ?
C4 C5 H5A . . 109.2 ?
C6 C5 H5B . . 109.2 ?
C4 C5 H5B . . 109.2 ?
H5A C5 H5B . . 107.9 ?
N1 C6 C5 . . 111.2(3) ?
N1 C6 H6A . . 109.4 ?
C5 C6 H6A . . 109.4 ?
N1 C6 H6B . . 109.4 ?
C5 C6 H6B . . 109.4 ?
H6A C6 H6B . . 108.0 ?
C7 N2 C11 . . 114.5(3) ?
C7 N2 H2C . . 108.6 ?
C11 N2 H2C . . 108.6 ?
C7 N2 H2D . . 108.6 ?
C11 N2 H2D . . 108.6 ?
H2C N2 H2D . . 107.6 ?
C8 C7 N2 . . 111.7(4) ?
C8 C7 H7A . . 109.3 ?
N2 C7 H7A . . 109.3 ?
C8 C7 H7B . . 109.3 ?
N2 C7 H7B . . 109.3 ?
H7A C7 H7B . . 107.9 ?
C7 C8 C9 . . 111.4(4) ?
C7 C8 H8A . . 109.3 ?
C9 C8 H8A . . 109.3 ?
C7 C8 H8B . . 109.3 ?
C9 C8 H8B . . 109.3 ?
H8A C8 H8B . . 108.0 ?
C10 C9 C8 . . 108.1(4) ?
C10 C9 H9A . . 110.1 ?
C8 C9 H9A . . 110.1 ?
C10 C9 H9B . . 110.1 ?
C8 C9 H9B . . 110.1 ?
H9A C9 H9B . . 108.4 ?
C11 C10 C9 . . 112.0(4) ?
C11 C10 H10A . . 109.2 ?
C9 C10 H10A . . 109.2 ?
C11 C10 H10B . . 109.2 ?
C9 C10 H10B . . 109.2 ?
H10A C10 H10B . . 107.9 ?
N2 C11 C10 . . 110.4(4) ?
N2 C11 H11A . . 109.6 ?
C10 C11 H11A . . 109.6 ?
N2 C11 H11B . . 109.6 ?
C10 C11 H11B . . 109.6 ?
H11A C11 H11B . . 108.1 ?

loop_
_geom_bond_atom_site_label_1
_geom_bond_atom_site_label_2
_geom_bond_site_symmetry_2
_geom_bond_distance
_geom_bond_publ_flag
V1 O1 . 1.600(2) y
V1 O6 . 2.007(2) y
V1 O7 . 1.836(2) y
V1 O8 . 1.810(2) y
V1 O9 . 2.033(2) y
V1 O14 . 2.271(2) y
V2 O2 . 1.598(2) y
V2 O6 . 1.952(2) y
V2 O10 . 1.755(2) y
V2 O12 3_656 1.942(2) y
V2 O13 . 2.051(2) y
V2 O14 . 2.242(2) y
V3 O3 . 1.600(2) y
V3 O5 3_656 2.033(2) y
V3 O7 . 1.807(2) y
V3 O10 . 1.904(2) y
V3 O11 . 1.893(2) y
V3 O14 . 2.337(2) y
V4 O4 . 1.603(2) y
V4 O8 . 1.893(2) y
V4 O11 . 1.784(2) y
V4 O12 . 2.036(2) y
V4 O13 3_656 1.936(2) y
V4 O14 . 2.288(2) y
V5 O5 . 1.689(2) y
V5 O9 . 1.684(2) y
V5 O12 . 1.956(2) y
V5 O13 . 1.903(2) y
V5 O14 . 2.072(2) y
V5 O14 3_656 2.163(2) y
O6 C1 . 1.463(5) ?
C1 H1A . 0.9600 ?
C1 H1B . 0.9600 ?
C1 H1C . 0.9600 ?
N1 C2 . 1.482(6) ?
N1 C6 . 1.491(6) ?
N1 H1D . 0.9000 ?
N1 H1E . 0.9000 ?
C2 C3 . 1.491(6) ?
C2 H2A . 0.9700 ?
C2 H2B . 0.9700 ?
C3 C4 . 1.517(6) ?
C3 H3A . 0.9700 ?
C3 H3B . 0.9700 ?
C4 C5 . 1.498(6) ?
C4 H4A . 0.9700 ?
C4 H4B . 0.9700 ?
C5 C6 . 1.494(6) ?
C5 H5A . 0.9700 ?
C5 H5B . 0.9700 ?
C6 H6A . 0.9700 ?
C6 H6B . 0.9700 ?
N2 C7 . 1.476(5) ?
N2 C11 . 1.481(5) ?
N2 H2C . 0.9000 ?
N2 H2D . 0.9000 ?
C7 C8 . 1.475(6) ?
C7 H7A . 0.9700 ?
C7 H7B . 0.9700 ?
C8 C9 . 1.538(7) ?
C8 H8A . 0.9700 ?
C8 H8B . 0.9700 ?
C9 C10 . 1.505(7) ?
C9 H9A . 0.9700 ?
C9 H9B . 0.9700 ?
C10 C11 . 1.499(6) ?
C10 H10A . 0.9700 ?
C10 H10B . 0.9700 ?
C11 H11A . 0.9700 ?
C11 H11B . 0.9700 ?

loop_
_geom_hbond_atom_site_label_D
_geom_hbond_atom_site_label_H
_geom_hbond_atom_site_label_A
_geom_hbond_site_symmetry_A
_geom_hbond_distance_DH
_geom_hbond_distance_HA
_geom_hbond_distance_DA
_geom_hbond_angle_DHA
N1 H1D O4 3_756 0.90 2.04 2.887(4) 157
N1 H1E O12 . 0.90 1.90 2.774(4) 162
N2 H2C O3 2_655 0.90 2.53 3.276(4) 140
N2 H2C O11 2_655 0.90 2.34 3.134(4) 146
N2 H2D O8 . 0.90 1.90 2.795(4) 174

loop_
_geom_torsion_atom_site_label_1
_geom_torsion_atom_site_label_2
_geom_torsion_atom_site_label_3
_geom_torsion_atom_site_label_4
_geom_torsion_site_symmetry_1
_geom_torsion_site_symmetry_4
_geom_torsion
O1 V1 V3 O3 . . 6.1(2)
O8 V1 V3 O3 . . -96.96(17)
O7 V1 V3 O3 . . 6.5(2)
O6 V1 V3 O3 . . 103.20(17)
O9 V1 V3 O3 . . 178.44(17)
O14 V1 V3 O3 . . -178.68(17)
V5 V1 V3 O3 . . -178.96(15)
V4 V1 V3 O3 . . -121.38(16)
O1 V1 V3 O7 . . -0.43(18)
O8 V1 V3 O7 . . -103.45(15)
O6 V1 V3 O7 . . 96.71(15)
O9 V1 V3 O7 . . 171.95(15)
O14 V1 V3 O7 . . 174.83(15)
V5 V1 V3 O7 . . 174.56(13)
V4 V1 V3 O7 . . -127.87(13)
O1 V1 V3 O11 . . 104.13(15)
O8 V1 V3 O11 . . 1.10(9)
O7 V1 V3 O11 . . 104.55(15)
O6 V1 V3 O11 . . -158.74(9)
O9 V1 V3 O11 . . -83.49(11)
O14 V1 V3 O11 . . -80.62(9)
V5 V1 V3 O11 . . -80.89(7)
V4 V1 V3 O11 . . -23.32(7)
O1 V1 V3 O10 . . -99.41(15)
O8 V1 V3 O10 . . 157.57(9)
O7 V1 V3 O10 . . -98.98(15)
O6 V1 V3 O10 . . -2.27(9)
O9 V1 V3 O10 . . 72.97(11)
O14 V1 V3 O10 . . 75.85(10)
V5 V1 V3 O10 . . 75.58(7)
V4 V1 V3 O10 . . 133.15(7)
O1 V1 V3 O5 . 3_656 -178.86(15)
O8 V1 V3 O5 . 3_656 78.11(10)
O7 V1 V3 O5 . 3_656 -178.44(15)
O6 V1 V3 O5 . 3_656 -81.73(10)
O9 V1 V3 O5 . 3_656 -6.48(12)
O14 V1 V3 O5 . 3_656 -3.61(10)
V5 V1 V3 O5 . 3_656 -3.88(8)
V4 V1 V3 O5 . 3_656 53.69(8)
O1 V1 V3 O14 . . -175.25(15)
O8 V1 V3 O14 . . 81.72(10)
O7 V1 V3 O14 . . -174.83(15)
O6 V1 V3 O14 . . -78.12(9)
O9 V1 V3 O14 . . -2.87(10)
V5 V1 V3 O14 . . -0.27(6)
V4 V1 V3 O14 . . 57.30(7)
O1 V1 V3 V2 . . -121.88(14)
O8 V1 V3 V2 . . 135.10(7)
O7 V1 V3 V2 . . -121.45(13)
O6 V1 V3 V2 . . -24.75(6)
O9 V1 V3 V2 . . 50.50(8)
O14 V1 V3 V2 . . 53.37(7)
V5 V1 V3 V2 . . 53.10(3)
V4 V1 V3 V2 . . 110.67(2)
O1 V1 V3 V4 . . 127.45(14)
O8 V1 V3 V4 . . 24.42(7)
O7 V1 V3 V4 . . 127.87(13)
O6 V1 V3 V4 . . -135.42(7)
O9 V1 V3 V4 . . -60.17(8)
O14 V1 V3 V4 . . -57.30(7)
V5 V1 V3 V4 . . -57.57(3)
O2 V2 V3 O3 . . -9.5(2)
O10 V2 V3 O3 . . -1.37(19)
O12 V2 V3 O3 3_656 . 97.29(15)
O6 V2 V3 O3 . . -108.22(15)
O13 V2 V3 O3 . . 171.75(15)
O14 V2 V3 O3 . . 171.42(15)
V4 V2 V3 O3 3_656 . 124.58(14)
O2 V2 V3 O7 . . 96.11(16)
O10 V2 V3 O7 . . 104.28(15)
O12 V2 V3 O7 3_656 . -157.05(9)
O6 V2 V3 O7 . . -2.57(9)
O13 V2 V3 O7 . . -82.60(10)
O14 V2 V3 O7 . . -82.93(10)
V4 V2 V3 O7 3_656 . -129.76(7)
O2 V2 V3 O11 . . -175.80(17)
O10 V2 V3 O11 . . -167.63(17)
O12 V2 V3 O11 3_656 . -68.97(11)
O6 V2 V3 O11 . . 85.52(11)
O13 V2 V3 O11 . . 5.49(12)
O14 V2 V3 O11 . . 5.16(11)
V4 V2 V3 O11 3_656 . -41.67(9)
O2 V2 V3 O10 . . -8.2(2)
O12 V2 V3 O10 3_656 . 98.66(15)
O6 V2 V3 O10 . . -106.85(15)
O13 V2 V3 O10 . . 173.12(16)
O14 V2 V3 O10 . . 172.79(16)
V4 V2 V3 O10 3_656 . 125.96(14)
O2 V2 V3 O5 . 3_656 -103.09(16)
O10 V2 V3 O5 . 3_656 -94.92(15)
O12 V2 V3 O5 3_656 3_656 3.75(8)
O6 V2 V3 O5 . 3_656 158.23(9)
O13 V2 V3 O5 . 3_656 78.20(10)
O14 V2 V3 O5 . 3_656 77.87(9)
V4 V2 V3 O5 3_656 3_656 31.04(7)
O2 V2 V3 O14 . . 179.03(16)
O10 V2 V3 O14 . . -172.79(16)
O12 V2 V3 O14 3_656 . -74.13(9)
O6 V2 V3 O14 . . 80.36(9)
O13 V2 V3 O14 . . 0.33(10)
V4 V2 V3 O14 3_656 . -46.84(7)
O2 V2 V3 V1 . . 124.15(15)
O10 V2 V3 V1 . . 132.33(14)
O12 V2 V3 V1 3_656 . -129.01(6)
O6 V2 V3 V1 . . 25.48(7)
O13 V2 V3 V1 . . -54.55(7)
O14 V2 V3 V1 . . -54.88(7)
V4 V2 V3 V1 3_656 . -101.72(3)
O2 V2 V3 V4 . . 178.79(15)
O10 V2 V3 V4 . . -173.04(14)
O12 V2 V3 V4 3_656 . -74.38(6)
O6 V2 V3 V4 . . 80.11(7)
O13 V2 V3 V4 . . 0.08(7)
O14 V2 V3 V4 . . -0.25(7)
V4 V2 V3 V4 3_656 . -47.08(4)
O1 V1 V4 O4 . . 2.75(19)
O8 V1 V4 O4 . . -3.29(17)
O7 V1 V4 O4 . . 103.80(15)
O6 V1 V4 O4 . . -173.69(15)
O9 V1 V4 O4 . . -96.48(15)
O14 V1 V4 O4 . . -170.52(15)
V5 V1 V4 O4 . . -120.91(14)
V3 V1 V4 O4 . . 129.21(13)
O1 V1 V4 O11 . . -101.65(15)
O8 V1 V4 O11 . . -107.70(15)
O7 V1 V4 O11 . . -0.61(10)
O6 V1 V4 O11 . . 81.91(11)
O9 V1 V4 O11 . . 159.11(9)
O14 V1 V4 O11 . . 85.07(10)
V5 V1 V4 O11 . . 134.69(7)
V3 V1 V4 O11 . . 24.81(7)
O1 V1 V4 O8 . . 6.04(18)
O7 V1 V4 O8 . . 107.09(15)
O6 V1 V4 O8 . . -170.40(15)
O9 V1 V4 O8 . . -93.19(14)
O14 V1 V4 O8 . . -167.23(14)
V5 V1 V4 O8 . . -117.62(13)
V3 V1 V4 O8 . . 132.50(13)
O1 V1 V4 O13 . 3_656 168.63(15)
O8 V1 V4 O13 . 3_656 162.58(15)
O7 V1 V4 O13 . 3_656 -90.33(11)
O6 V1 V4 O13 . 3_656 -7.81(12)
O9 V1 V4 O13 . 3_656 69.39(10)
O14 V1 V4 O13 . 3_656 -4.65(10)
V5 V1 V4 O13 . 3_656 44.97(8)
V3 V1 V4 O13 . 3_656 -64.91(8)
O1 V1 V4 O12 . . 98.87(15)
O8 V1 V4 O12 . . 92.83(14)
O7 V1 V4 O12 . . -160.08(9)
O6 V1 V4 O12 . . -77.57(10)
O9 V1 V4 O12 . . -0.37(8)
O14 V1 V4 O12 . . -74.41(9)
V5 V1 V4 O12 . . -24.79(6)
V3 V1 V4 O12 . . -134.67(6)
O1 V1 V4 O14 . . 173.28(15)
O8 V1 V4 O14 . . 167.23(14)
O7 V1 V4 O14 . . -85.67(10)
O6 V1 V4 O14 . . -3.16(10)
O9 V1 V4 O14 . . 74.04(9)
V5 V1 V4 O14 . . 49.62(7)
V3 V1 V4 O14 . . -60.26(7)
O1 V1 V4 V2 . 3_656 120.22(14)
O8 V1 V4 V2 . 3_656 114.17(13)
O7 V1 V4 V2 . 3_656 -138.74(7)
O6 V1 V4 V2 . 3_656 -56.22(9)
O9 V1 V4 V2 . 3_656 20.98(7)
O14 V1 V4 V2 . 3_656 -53.06(7)
V5 V1 V4 V2 . 3_656 -3.44(2)
V3 V1 V4 V2 . 3_656 -113.32(3)
O1 V1 V4 V3 . . -126.46(14)
O8 V1 V4 V3 . . -132.50(13)
O7 V1 V4 V3 . . -25.41(7)
O6 V1 V4 V3 . . 57.10(8)
O9 V1 V4 V3 . . 134.30(7)
O14 V1 V4 V3 . . 60.26(7)
V5 V1 V4 V3 . . 109.88(3)
O3 V3 V4 O4 . . 8.67(19)
O7 V3 V4 O4 . . -96.04(16)
O11 V3 V4 O4 . . 9.17(19)
O10 V3 V4 O4 . . 176.24(16)
O5 V3 V4 O4 3_656 . 102.91(16)
O14 V3 V4 O4 . . -179.66(16)
V1 V3 V4 O4 . . -121.87(14)
V2 V3 V4 O4 . . -179.41(14)
O3 V3 V4 O11 . . -0.50(18)
O7 V3 V4 O11 . . -105.21(15)
O10 V3 V4 O11 . . 167.07(16)
O5 V3 V4 O11 3_656 . 93.74(15)
O14 V3 V4 O11 . . 171.17(15)
V1 V3 V4 O11 . . -131.04(13)
V2 V3 V4 O11 . . 171.42(13)
O3 V3 V4 O8 . . 107.15(15)
O7 V3 V4 O8 . . 2.43(9)
O11 V3 V4 O8 . . 107.64(15)
O10 V3 V4 O8 . . -85.28(11)
O5 V3 V4 O8 3_656 . -158.61(9)
O14 V3 V4 O8 . . -81.19(9)
V1 V3 V4 O8 . . -23.40(7)
V2 V3 V4 O8 . . -80.94(7)
O3 V3 V4 O13 . 3_656 -98.04(15)
O7 V3 V4 O13 . 3_656 157.25(9)
O11 V3 V4 O13 . 3_656 -97.54(15)
O10 V3 V4 O13 . 3_656 69.53(11)
O5 V3 V4 O13 3_656 3_656 -3.80(9)
O14 V3 V4 O13 . 3_656 73.63(9)
V1 V3 V4 O13 . 3_656 131.42(6)
V2 V3 V4 O13 . 3_656 73.88(6)
O3 V3 V4 O12 . . -172.33(15)
O7 V3 V4 O12 . . 82.95(10)
O11 V3 V4 O12 . . -171.84(15)
O10 V3 V4 O12 . . -4.76(12)
O5 V3 V4 O12 3_656 . -78.09(10)
O14 V3 V4 O12 . . -0.66(10)
V1 V3 V4 O12 . . 57.12(7)
V2 V3 V4 O12 . . -0.42(8)
O3 V3 V4 O14 . . -171.67(15)
O7 V3 V4 O14 . . 83.62(10)
O11 V3 V4 O14 . . -171.17(15)
O10 V3 V4 O14 . . -4.10(11)
O5 V3 V4 O14 3_656 . -77.43(9)
V1 V3 V4 O14 . . 57.79(7)
V2 V3 V4 O14 . . 0.25(7)
O3 V3 V4 V2 . 3_656 -125.40(13)
O7 V3 V4 V2 . 3_656 129.88(7)
O11 V3 V4 V2 . 3_656 -124.91(13)
O10 V3 V4 V2 . 3_656 42.17(10)
O5 V3 V4 V2 3_656 3_656 -31.16(7)
O14 V3 V4 V2 . 3_656 46.26(7)
V1 V3 V4 V2 . 3_656 104.05(3)
V2 V3 V4 V2 . 3_656 46.51(4)
O3 V3 V4 V1 . . 130.55(13)
O7 V3 V4 V1 . . 25.83(7)
O11 V3 V4 V1 . . 131.04(13)
O10 V3 V4 V1 . . -61.88(9)
O5 V3 V4 V1 3_656 . -135.21(7)
O14 V3 V4 V1 . . -57.79(7)
V2 V3 V4 V1 . . -57.54(2)
O1 V1 V5 O9 . . -0.66(17)
O8 V1 V5 O9 . . 99.01(14)
O7 V1 V5 O9 . . -172.37(15)
O6 V1 V5 O9 . . -93.46(14)
O14 V1 V5 O9 . . -176.26(14)
V3 V1 V5 O9 . . -175.96(12)
V4 V1 V5 O9 . . 129.01(12)
O1 V1 V5 O5 . . -8.3(2)
O8 V1 V5 O5 . . 91.37(16)
O7 V1 V5 O5 . . 179.98(17)
O6 V1 V5 O5 . . -101.11(16)
O9 V1 V5 O5 . . -7.64(18)
O14 V1 V5 O5 . . 176.09(16)
V3 V1 V5 O5 . . 176.39(15)
V4 V1 V5 O5 . . 121.36(15)
O1 V1 V5 O13 . . 99.81(14)
O8 V1 V5 O13 . . -160.52(9)
O7 V1 V5 O13 . . -71.90(11)
O6 V1 V5 O13 . . 7.01(9)
O9 V1 V5 O13 . . 100.47(13)
O14 V1 V5 O13 . . -75.79(9)
V3 V1 V5 O13 . . -75.49(7)
V4 V1 V5 O13 . . -130.52(7)
O1 V1 V5 O12 . . -103.93(14)
O8 V1 V5 O12 . . -4.26(9)
O7 V1 V5 O12 . . 84.36(11)
O6 V1 V5 O12 . . 163.27(9)
O9 V1 V5 O12 . . -103.27(13)
O14 V1 V5 O12 . . 80.47(9)
V3 V1 V5 O12 . . 80.77(6)
V4 V1 V5 O12 . . 25.74(6)
O1 V1 V5 O14 . . 175.60(15)
O8 V1 V5 O14 . . -84.73(10)
O7 V1 V5 O14 . . 3.89(11)
O6 V1 V5 O14 . . 82.80(10)
O9 V1 V5 O14 . . 176.26(14)
V3 V1 V5 O14 . . 0.30(7)
V4 V1 V5 O14 . . -54.73(7)
O1 V1 V5 O14 . 3_656 -179.11(14)
O8 V1 V5 O14 . 3_656 -79.44(10)
O7 V1 V5 O14 . 3_656 9.18(12)
O6 V1 V5 O14 . 3_656 88.09(10)
O9 V1 V5 O14 . 3_656 -178.45(14)
O14 V1 V5 O14 . 3_656 5.29(13)
V3 V1 V5 O14 . 3_656 5.59(7)
V4 V1 V5 O14 . 3_656 -49.44(7)
O9 V5 O5 V3 . 3_656 -179.31(11)
O13 V5 O5 V3 . 3_656 78.92(12)
O12 V5 O5 V3 . 3_656 -81.01(12)
O14 V5 O5 V3 . 3_656 -4.7(4)
O14 V5 O5 V3 3_656 3_656 -1.50(11)
V1 V5 O5 V3 . 3_656 -174.18(5)
O2 V2 O6 C1 . . 29.8(3)
O10 V2 O6 C1 . . 135.2(3)
O12 V2 O6 C1 3_656 . -115.0(3)
O13 V2 O6 C1 . . -68.2(3)
O14 V2 O6 C1 . . -142.9(3)
V4 V2 O6 C1 3_656 . -66.3(3)
V3 V2 O6 C1 . . 167.7(3)
O2 V2 O6 V1 . . -177.08(12)
O10 V2 O6 V1 . . -71.68(12)
O12 V2 O6 V1 3_656 . 38.2(3)
O13 V2 O6 V1 . . 84.96(11)
O14 V2 O6 V1 . . 10.22(10)
V4 V2 O6 V1 3_656 . 86.83(11)
V3 V2 O6 V1 . . -39.19(9)
O1 V1 O6 C1 . . -32.4(3)
O8 V1 O6 C1 . . 131.3(3)
O7 V1 O6 C1 . . -135.1(3)
O9 V1 O6 C1 . . 65.9(3)
O14 V1 O6 C1 . . 142.7(3)
V5 V1 O6 C1 . . 98.3(3)
V3 V1 O6 C1 . . -167.5(3)
V4 V1 O6 C1 . . 145.1(3)
O1 V1 O6 V2 . . 174.73(13)
O8 V1 O6 V2 . . -21.5(3)
O7 V1 O6 V2 . . 72.03(12)
O9 V1 O6 V2 . . -86.92(11)
O14 V1 O6 V2 . . -10.16(10)
V5 V1 O6 V2 . . -54.58(9)
V3 V1 O6 V2 . . 39.62(9)
V4 V1 O6 V2 . . -7.77(14)
O3 V3 O7 V1 . . -175.55(13)
O11 V3 O7 V1 . . -73.95(13)
O10 V3 O7 V1 . . 80.59(13)
O5 V3 O7 V1 3_656 . 3.1(3)
O14 V3 O7 V1 . . 3.86(11)
V2 V3 O7 V1 . . 50.56(11)
V4 V3 O7 V1 . . -43.76(10)
O1 V1 O7 V3 . . 179.69(13)
O8 V1 O7 V3 . . 76.20(13)
O6 V1 O7 V3 . . -80.71(13)
O9 V1 O7 V3 . . -16.9(3)
O14 V1 O7 V3 . . -3.96(11)
V5 V1 O7 V3 . . -6.66(16)
V4 V1 O7 V3 . . 43.84(10)
O1 V1 O8 V4 . . -175.72(13)
O7 V1 O8 V4 . . -71.76(13)
O6 V1 O8 V4 . . 20.7(3)
O9 V1 O8 V4 . . 84.91(12)
O14 V1 O8 V4 . . 9.48(11)
V5 V1 O8 V4 . . 53.30(10)
V3 V1 O8 V4 . . -40.07(10)
O4 V4 O8 V1 . . 177.56(13)
O11 V4 O8 V1 . . 71.42(13)
O13 V4 O8 V1 3_656 . -34.0(3)
O12 V4 O8 V1 . . -84.12(12)
O14 V4 O8 V1 . . -9.47(11)
V2 V4 O8 V1 3_656 . -85.24(12)
V3 V4 O8 V1 . . 39.58(10)
O5 V5 O9 V1 . . 175.68(10)
O13 V5 O9 V1 . . -83.76(11)
O12 V5 O9 V1 . . 77.89(11)
O14 V5 O9 V1 . . -2.81(10)
O14 V5 O9 V1 3_656 . 5.6(5)
O1 V1 O9 V5 . . 179.50(13)
O8 V1 O9 V5 . . -78.27(12)
O7 V1 O9 V5 . . 15.9(3)
O6 V1 O9 V5 . . 80.82(12)
O14 V1 O9 V5 . . 2.65(10)
V3 V1 O9 V5 . . 4.90(14)
V4 V1 O9 V5 . . -44.32(10)
O2 V2 O10 V3 . . 174.39(14)
O12 V2 O10 V3 3_656 . -83.08(13)
O6 V2 O10 V3 . . 72.28(13)
O13 V2 O10 V3 . . -14.7(3)
O14 V2 O10 V3 . . -5.47(12)
V4 V2 O10 V3 3_656 . -81.56(15)
O3 V3 O10 V2 . . 178.99(14)
O7 V3 O10 V2 . . -74.60(14)
O11 V3 O10 V2 . . 24.0(3)
O5 V3 O10 V2 3_656 . 79.90(13)
O14 V3 O10 V2 . . 5.34(12)
V1 V3 O10 V2 . . -41.81(12)
V4 V3 O10 V2 . . 8.42(17)
O4 V4 O11 V3 . . -173.70(13)
O8 V4 O11 V3 . . -71.32(13)
O13 V4 O11 V3 3_656 . 83.31(13)
O12 V4 O11 V3 . . 16.8(3)
O14 V4 O11 V3 . . 6.67(11)
V2 V4 O11 V3 3_656 . 81.19(15)
V1 V4 O11 V3 . . -40.64(10)
O3 V3 O11 V4 . . 179.63(14)
O7 V3 O11 V4 . . 73.44(13)
O10 V3 O11 V4 . . -25.2(3)
O5 V3 O11 V4 3_656 . -81.11(13)
O14 V3 O11 V4 . . -6.60(11)
V1 V3 O11 V4 . . 41.39(11)
V2 V3 O11 V4 . . -10.41(16)
O9 V5 O12 V2 . 3_656 176.56(10)
O5 V5 O12 V2 . 3_656 68.04(12)
O13 V5 O12 V2 . 3_656 -54.1(3)
O14 V5 O12 V2 . 3_656 -95.93(10)
O14 V5 O12 V2 3_656 3_656 -15.81(9)
V1 V5 O12 V2 . 3_656 -144.63(9)
O9 V5 O12 V4 . . -77.38(11)
O5 V5 O12 V4 . . 174.10(10)
O13 V5 O12 V4 . . 52.0(3)
O14 V5 O12 V4 . . 10.13(9)
O14 V5 O12 V4 3_656 . 90.25(10)
V1 V5 O12 V4 . . -38.57(8)
O4 V4 O12 V2 . 3_656 -78.04(12)
O11 V4 O12 V2 . 3_656 91.7(2)
O8 V4 O12 V2 . 3_656 -178.56(9)
O13 V4 O12 V2 3_656 3_656 21.89(8)
O14 V4 O12 V2 . 3_656 102.12(9)
V1 V4 O12 V2 . 3_656 149.09(7)
V3 V4 O12 V2 . 3_656 102.63(8)
O4 V4 O12 V5 . . 170.43(12)
O11 V4 O12 V5 . . -19.8(3)
O8 V4 O12 V5 . . 69.92(10)
O13 V4 O12 V5 3_656 . -89.64(10)
O14 V4 O12 V5 . . -9.41(8)
V2 V4 O12 V5 3_656 . -111.53(12)
V1 V4 O12 V5 . . 37.56(8)
V3 V4 O12 V5 . . -8.89(12)
O9 V5 O13 V4 . 3_656 -177.11(11)
O5 V5 O13 V4 . 3_656 -67.84(12)
O12 V5 O13 V4 . 3_656 54.0(3)
O14 V5 O13 V4 . 3_656 95.76(10)
O14 V5 O13 V4 3_656 3_656 15.84(10)
V1 V5 O13 V4 . 3_656 143.30(8)
O9 V5 O13 V2 . . 76.59(11)
O5 V5 O13 V2 . . -174.13(10)
O12 V5 O13 V2 . . -52.3(3)
O14 V5 O13 V2 . . -10.53(9)
O14 V5 O13 V2 3_656 . -90.45(10)
V1 V5 O13 V2 . . 37.01(8)
O2 V2 O13 V5 . . -169.39(12)
O10 V2 O13 V5 . . 19.5(3)
O12 V2 O13 V5 3_656 . 91.52(10)
O6 V2 O13 V5 . . -69.19(11)
O14 V2 O13 V5 . . 9.99(9)
V4 V2 O13 V5 3_656 . 113.26(13)
V3 V2 O13 V5 . . 9.73(12)
O2 V2 O13 V4 . 3_656 77.35(12)
O10 V2 O13 V4 . 3_656 -93.8(3)
O12 V2 O13 V4 3_656 3_656 -21.74(8)
O6 V2 O13 V4 . 3_656 177.55(9)
O14 V2 O13 V4 . 3_656 -103.26(9)
V3 V2 O13 V4 . 3_656 -103.52(8)
O9 V5 O14 V5 . 3_656 178.11(10)
O5 V5 O14 V5 . 3_656 3.2(4)
O13 V5 O14 V5 . 3_656 -82.65(9)
O12 V5 O14 V5 . 3_656 81.61(9)
O14 V5 O14 V5 3_656 3_656 0.0
V1 V5 O14 V5 . 3_656 175.72(11)
O9 V5 O14 V2 . . -90.03(10)
O5 V5 O14 V2 . . 95.1(3)
O13 V5 O14 V2 . . 9.21(8)
O12 V5 O14 V2 . . 173.47(9)
O14 V5 O14 V2 3_656 . 91.86(9)
V1 V5 O14 V2 . . -92.42(8)
O9 V5 O14 V1 . . 2.39(9)
O5 V5 O14 V1 . . -172.5(3)
O13 V5 O14 V1 . . 101.63(8)
O12 V5 O14 V1 . . -94.11(8)
O14 V5 O14 V1 3_656 . -175.72(11)
O9 V5 O14 V4 . . 87.90(9)
O5 V5 O14 V4 . . -87.0(3)
O13 V5 O14 V4 . . -172.86(9)
O12 V5 O14 V4 . . -8.61(8)
O14 V5 O14 V4 3_656 . -90.21(9)
V1 V5 O14 V4 . . 85.51(7)
O10 V2 O14 V5 . . 175.00(10)
O12 V2 O14 V5 3_656 . -88.12(9)
O6 V2 O14 V5 . . 79.69(9)
O13 V2 O14 V5 . . -8.78(8)
V4 V2 O14 V5 3_656 . -46.80(6)
V3 V2 O14 V5 . . 170.94(10)
O10 V2 O14 V5 . 3_656 -83.68(10)
O12 V2 O14 V5 3_656 3_656 13.20(8)
O6 V2 O14 V5 . 3_656 -178.99(9)
O13 V2 O14 V5 . 3_656 92.54(8)
V4 V2 O14 V5 3_656 3_656 54.52(5)
V3 V2 O14 V5 . 3_656 -87.74(7)
O10 V2 O14 V1 . . 86.89(10)
O12 V2 O14 V1 3_656 . -176.23(9)
O6 V2 O14 V1 . . -8.42(8)
O13 V2 O14 V1 . . -96.89(8)
V4 V2 O14 V1 3_656 . -134.91(6)
V3 V2 O14 V1 . . 82.83(7)
O10 V2 O14 V4 . . 5.8(5)
O12 V2 O14 V4 3_656 . 102.7(5)
O6 V2 O14 V4 . . -89.5(5)
O13 V2 O14 V4 . . -178.0(5)
V4 V2 O14 V4 3_656 . 144.0(5)
V3 V2 O14 V4 . . 1.8(5)
O10 V2 O14 V3 . . 4.06(9)
O12 V2 O14 V3 3_656 . 100.95(8)
O6 V2 O14 V3 . . -91.25(8)
O13 V2 O14 V3 . . -179.71(8)
V4 V2 O14 V3 3_656 . 142.26(5)
O8 V1 O14 V5 . . 88.47(9)
O7 V1 O14 V5 . . -176.79(9)
O6 V1 O14 V5 . . -87.04(9)
O9 V1 O14 V5 . . -2.05(8)
V3 V1 O14 V5 . . -179.60(9)
V4 V1 O14 V5 . . 95.66(8)
O8 V1 O14 V5 . 3_656 -66.6(6)
O7 V1 O14 V5 . 3_656 28.1(6)
O6 V1 O14 V5 . 3_656 117.9(6)
O9 V1 O14 V5 . 3_656 -157.2(6)
V5 V1 O14 V5 . 3_656 -155.1(6)
V3 V1 O14 V5 . 3_656 25.3(5)
V4 V1 O14 V5 . 3_656 -59.4(5)
O8 V1 O14 V2 . . -176.24(9)
O7 V1 O14 V2 . . -81.50(9)
O6 V1 O14 V2 . . 8.25(8)
O9 V1 O14 V2 . . 93.24(9)
V5 V1 O14 V2 . . 95.29(8)
V3 V1 O14 V2 . . -84.31(7)
V4 V1 O14 V2 . . -169.05(10)
O8 V1 O14 V4 . . -7.19(8)
O7 V1 O14 V4 . . 87.55(9)
O6 V1 O14 V4 . . 177.30(9)
O9 V1 O14 V4 . . -97.71(9)
V5 V1 O14 V4 . . -95.66(8)
V3 V1 O14 V4 . . 84.74(7)
O8 V1 O14 V3 . . -91.93(9)
O7 V1 O14 V3 . . 2.81(8)
O6 V1 O14 V3 . . 92.57(8)
O9 V1 O14 V3 . . 177.56(8)
V5 V1 O14 V3 . . 179.60(9)
V4 V1 O14 V3 . . -84.74(7)
O11 V4 O14 V5 . . -175.85(10)
O8 V4 O14 V5 . . -80.53(9)
O13 V4 O14 V5 3_656 . 88.60(9)
O12 V4 O14 V5 . . 8.48(8)
V2 V4 O14 V5 3_656 . 46.84(6)
V1 V4 O14 V5 . . -87.45(8)
V3 V4 O14 V5 . . -170.94(10)
O11 V4 O14 V5 . 3_656 82.99(9)
O8 V4 O14 V5 . 3_656 178.30(9)
O13 V4 O14 V5 3_656 3_656 -12.56(8)
O12 V4 O14 V5 . 3_656 -92.68(8)
V2 V4 O14 V5 3_656 3_656 -54.33(5)
V1 V4 O14 V5 . 3_656 171.39(10)
V3 V4 O14 V5 . 3_656 87.90(7)
O11 V4 O14 V2 . . -6.7(5)
O8 V4 O14 V2 . . 88.6(5)
O13 V4 O14 V2 3_656 . -102.2(5)
O12 V4 O14 V2 . . 177.7(5)
V2 V4 O14 V2 3_656 . -144.0(5)
V1 V4 O14 V2 . . 81.7(5)
V3 V4 O14 V2 . . -1.8(5)
O11 V4 O14 V1 . . -88.40(9)
O8 V4 O14 V1 . . 6.92(8)
O13 V4 O14 V1 3_656 . 176.05(8)
O12 V4 O14 V1 . . 95.93(8)
V2 V4 O14 V1 3_656 . 134.29(5)
V3 V4 O14 V1 . . -83.49(6)
O11 V4 O14 V3 . . -4.91(8)
O8 V4 O14 V3 . . 90.40(8)
O13 V4 O14 V3 3_656 . -100.46(8)
O12 V4 O14 V3 . . 179.42(8)
V2 V4 O14 V3 3_656 . -142.23(5)
V1 V4 O14 V3 . . 83.49(6)
O7 V3 O14 V5 . 3_656 -178.61(9)
O11 V3 O14 V5 . 3_656 -84.68(9)
O10 V3 O14 V5 . 3_656 87.17(9)
O5 V3 O14 V5 3_656 3_656 1.03(8)
V1 V3 O14 V5 . 3_656 -175.74(9)
V2 V3 O14 V5 . 3_656 90.98(7)
V4 V3 O14 V5 . 3_656 -89.36(7)
O7 V3 O14 V2 . . 90.41(9)
O11 V3 O14 V2 . . -175.66(9)
O10 V3 O14 V2 . . -3.81(8)
O5 V3 O14 V2 3_656 . -89.95(8)
V1 V3 O14 V2 . . 93.28(7)
V4 V3 O14 V2 . . 179.66(9)
O7 V3 O14 V1 . . -2.87(8)
O11 V3 O14 V1 . . 91.06(8)
O10 V3 O14 V1 . . -97.09(9)
O5 V3 O14 V1 3_656 . 176.77(9)
V2 V3 O14 V1 . . -93.28(7)
V4 V3 O14 V1 . . 86.38(6)
O7 V3 O14 V4 . . -89.25(9)
O11 V3 O14 V4 . . 4.68(8)
O10 V3 O14 V4 . . 176.53(9)
O5 V3 O14 V4 3_656 . 90.39(8)
V1 V3 O14 V4 . . -86.38(6)
V2 V3 O14 V4 . . -179.66(9)
C6 N1 C2 C3 . . -54.0(5)
N1 C2 C3 C4 . . 55.4(5)
C2 C3 C4 C5 . . -56.1(5)
C3 C4 C5 C6 . . 56.1(5)
C2 N1 C6 C5 . . 53.4(5)
C4 C5 C6 N1 . . -55.0(5)
C11 N2 C7 C8 . . -52.4(5)
N2 C7 C8 C9 . . 54.5(6)
C7 C8 C9 C10 . . -57.3(6)
C8 C9 C10 C11 . . 57.9(6)
C7 N2 C11 C10 . . 51.9(5)
C9 C10 C11 N2 . . -55.4(5)
